data_4312076
loop_
_publ_author_name
'June-Ho Jung'
'Srinagesh K. Potluri'
'Hongming Zhang'
'Patty Wisian-Neilson'

_publ_contact_author
;
      Patty Wisian-Neilson
      Department of Chemistry
      Southern Methodist University
      Dallas, Texas 75275
      USA
;
_publ_contact_author_email pwisian@smu.edu
_publ_contact_author_fax '+1 214 768 4089'
_publ_contact_author_phone '+1 214 768 2483'
_publ_section_title
;
 Synthesis and Structure of Nongeminally Substituted Cyclic Phosphazenes
 with Haloalkyl and Thioester Functional Groups
;
_journal_name_full 'Inorganic Chemistry'
_journal_page_first 7784
_journal_page_last 7791
_journal_paper_doi 10.1021/ic049063z
_journal_volume 43
_journal_year 2004
_chemical_formula_sum 'C27 H30 N3 O3 P3 S3'
_chemical_formula_weight 633.63
_chemical_name_systematic
; 
 ? 
;
_space_group_IT_number 2
_symmetry_cell_setting triclinic
_symmetry_space_group_name_Hall '-P 1'
_symmetry_space_group_name_H-M 'P -1'
_atom_sites_solution_hydrogens geom
_atom_sites_solution_primary direct
_atom_sites_solution_secondary difmap
_audit_creation_method SHELXL-97
_cell_angle_alpha 101.409(4)
_cell_angle_beta 101.971(5)
_cell_angle_gamma 118.379(4)
_cell_formula_units_Z 2
_cell_length_a 11.389(1)
_cell_length_b 11.623(1)
_cell_length_c 14.291(1)
_cell_measurement_reflns_used 38
_cell_measurement_temperature 295(2)
_cell_measurement_theta_max 15.0
_cell_measurement_theta_min 5.0
_cell_volume 1528.6(2)
_computing_cell_refinement 'Bruker XSCANS'
_computing_data_collection 'Bruker XSCANS'
_computing_data_reduction 'Bruker XSCANS'
_computing_molecular_graphics 'Bruker SHELXTL'
_computing_publication_material 'Bruker SHELXTL'
_computing_structure_refinement 'SHELXL-97 (Sheldrick, 1997)'
_computing_structure_solution 'SHELXS-97 (Sheldrick, 1990)'
_diffrn_ambient_temperature 295(2)
_diffrn_measured_fraction_theta_full 0.974
_diffrn_measured_fraction_theta_max 0.974
_diffrn_measurement_device_type 'Bruker P4'
_diffrn_measurement_method 'omega scans'
_diffrn_radiation_monochromator graphite
_diffrn_radiation_source 'fine-focus sealed tube'
_diffrn_radiation_type MoK\a
_diffrn_radiation_wavelength 0.71073
_diffrn_reflns_av_R_equivalents 0.025
_diffrn_reflns_av_sigmaI/netI 0.030
_diffrn_reflns_limit_h_max 13
_diffrn_reflns_limit_h_min -1
_diffrn_reflns_limit_k_max 11
_diffrn_reflns_limit_k_min -12
_diffrn_reflns_limit_l_max 16
_diffrn_reflns_limit_l_min -16
_diffrn_reflns_number 6100
_diffrn_reflns_theta_full 25.00
_diffrn_reflns_theta_max 25.00
_diffrn_reflns_theta_min 2.06
_diffrn_standards_decay_% 4.27
_diffrn_standards_interval_count 147
_diffrn_standards_number 3
_exptl_absorpt_coefficient_mu 0.433
_exptl_absorpt_correction_T_max 0.913
_exptl_absorpt_correction_T_min 0.864
_exptl_absorpt_correction_type 'phi scan'
_exptl_absorpt_process_details 'Bruker XEMP'
_exptl_crystal_colour pale-yellow
_exptl_crystal_density_diffrn 1.377
_exptl_crystal_density_method 'not measured'
_exptl_crystal_description plates
_exptl_crystal_F_000 660
_exptl_crystal_size_max 0.35
_exptl_crystal_size_mid 0.30
_exptl_crystal_size_min 0.15
_refine_diff_density_max 0.435
_refine_diff_density_min -0.306
_refine_diff_density_rms 0.041
_refine_ls_extinction_coef 0.0221(19)
_refine_ls_extinction_expression Fc^*^=kFc[1+0.001xFc^2^\l^3^/sin(2\q)]^-1/4^
_refine_ls_extinction_method SHELXL
_refine_ls_goodness_of_fit_ref 1.046
_refine_ls_hydrogen_treatment mixed
_refine_ls_matrix_type full
_refine_ls_number_parameters 356
_refine_ls_number_reflns 5232
_refine_ls_number_restraints 0
_refine_ls_restrained_S_all 1.046
_refine_ls_R_factor_all 0.043
_refine_ls_R_factor_gt 0.035
_refine_ls_shift/su_max 0.000
_refine_ls_shift/su_mean 0.000
_refine_ls_structure_factor_coef Fsqd
_refine_ls_weighting_details 'calc w=1/[\s^2^(Fo^2^)+(0.0497P)^2^+0.4955P] where P=(Fo^2^+2Fc^2^)/3'
_refine_ls_weighting_scheme calc
_refine_ls_wR_factor_gt 0.096
_refine_ls_wR_factor_ref 0.099
_reflns_number_gt 4476
_reflns_number_total 5232
_reflns_threshold_expression >2sigma(I)
_cod_data_source_file ic049063zsi20040715_125537_1.cif
_cod_data_source_block 8_[nagesh-s]
_cod_database_code 4312076

loop_
_symmetry_equiv_pos_as_xyz
'x, y, z'
'-x, -y, -z'

loop_
_atom_site_label
_atom_site_type_symbol
_atom_site_fract_x
_atom_site_fract_y
_atom_site_fract_z
_atom_site_U_iso_or_equiv
_atom_site_adp_type
_atom_site_occupancy
_atom_site_symmetry_multiplicity
_atom_site_calc_flag
_atom_site_refinement_flags
_atom_site_disorder_assembly
_atom_site_disorder_group
P1 P 0.07042(6) 0.03615(5) 0.24781(4) 0.03889(15) Uani 1 1 d . . .
P2 P 0.11570(6) 0.22135(5) 0.42910(4) 0.03760(15) Uani 1 1 d . . .
P3 P -0.00566(6) 0.23090(5) 0.24306(4) 0.03732(15) Uani 1 1 d . . .
N1 N 0.0060(2) 0.10575(19) 0.18609(13) 0.0458(4) Uani 1 1 d . . .
N2 N 0.1227(2) 0.09405(19) 0.36934(13) 0.0444(4) Uani 1 1 d . . .
N3 N 0.0679(2) 0.29808(18) 0.36419(13) 0.0436(4) Uani 1 1 d . . .
S1 S -0.21384(7) -0.18177(7) 0.23860(5) 0.05637(18) Uani 1 1 d . . .
S2 S -0.06991(7) 0.25360(7) 0.54730(5) 0.0606(2) Uani 1 1 d . . .
S3 S -0.22423(6) 0.30001(6) 0.26507(4) 0.04987(17) Uani 1 1 d . . .
O1 O -0.3265(3) -0.2971(3) 0.03963(17) 0.1020(8) Uani 1 1 d . . .
O2 O -0.3079(2) 0.0302(2) 0.41474(19) 0.0908(7) Uani 1 1 d . . .
O3 O -0.3026(3) 0.2671(2) 0.07067(15) 0.0810(6) Uani 1 1 d . . .
C1 C -0.0603(2) -0.1489(2) 0.20513(19) 0.0496(5) Uani 1 1 d . . .
H1A H -0.0890 -0.1882 0.1318 0.060 Uiso 1 1 calc R . .
H1B H -0.0183 -0.1940 0.2360 0.060 Uiso 1 1 calc R . .
C2 C -0.0070(3) 0.1492(2) 0.49549(18) 0.0481(5) Uani 1 1 d . . .
H2A H -0.0890 0.0601 0.4486 0.058 Uiso 1 1 calc R . .
H2B H 0.0395 0.1316 0.5508 0.058 Uiso 1 1 calc R . .
C3 C -0.1934(2) 0.1679(2) 0.21079(18) 0.0472(5) Uani 1 1 d . . .
H3A H -0.2379 0.1332 0.1372 0.057 Uiso 1 1 calc R . .
H3B H -0.2383 0.0907 0.2347 0.057 Uiso 1 1 calc R . .
C11 C 0.2090(2) 0.0354(2) 0.20652(16) 0.0434(5) Uani 1 1 d . . .
C12 C 0.2245(3) 0.0601(3) 0.1176(2) 0.0623(7) Uani 1 1 d . . .
H12 H 0.1674 0.0842 0.0812 0.075 Uiso 1 1 calc R . .
C13 C 0.3247(3) 0.0489(3) 0.0828(2) 0.0782(9) Uani 1 1 d . . .
H13 H 0.3358 0.0670 0.0236 0.094 Uiso 1 1 calc R . .
C14 C 0.4075(3) 0.0110(3) 0.1355(3) 0.0742(9) Uani 1 1 d . . .
H14 H 0.4732 0.0016 0.1110 0.089 Uiso 1 1 calc R . .
C15 C 0.3943(3) -0.0130(3) 0.2240(3) 0.0694(8) Uani 1 1 d . . .
H15 H 0.4513 -0.0379 0.2597 0.083 Uiso 1 1 calc R . .
C16 C 0.2954(3) 0.0000(3) 0.2602(2) 0.0562(6) Uani 1 1 d . . .
H16 H 0.2871 -0.0151 0.3206 0.067 Uiso 1 1 calc R . .
C17 C -0.3489(3) -0.2702(3) 0.1169(2) 0.0686(7) Uani 1 1 d . . .
C18 C -0.4920(4) -0.3097(5) 0.1229(3) 0.1047(13) Uani 1 1 d . . .
H18A H -0.5434 -0.2966 0.0681 0.157 Uiso 1 1 calc R . .
H18B H -0.4802 -0.2521 0.1868 0.157 Uiso 1 1 calc R . .
H18C H -0.5442 -0.4056 0.1177 0.157 Uiso 1 1 calc R . .
C21 C 0.2867(2) 0.3485(2) 0.52642(15) 0.0415(5) Uani 1 1 d . . .
C22 C 0.3336(3) 0.4879(3) 0.5572(2) 0.0633(7) Uani 1 1 d . . .
H22 H 0.2752 0.5164 0.5290 0.076 Uiso 1 1 calc R . .
C23 C 0.4670(3) 0.5858(3) 0.6298(2) 0.0794(9) Uani 1 1 d . . .
H23 H 0.4977 0.6796 0.6500 0.095 Uiso 1 1 calc R . .
C24 C 0.5533(3) 0.5457(3) 0.6716(2) 0.0709(8) Uani 1 1 d . . .
H24 H 0.6432 0.6122 0.7198 0.085 Uiso 1 1 calc R . .
C25 C 0.5081(3) 0.4076(4) 0.6430(2) 0.0715(8) Uani 1 1 d . . .
H25 H 0.5673 0.3805 0.6722 0.086 Uiso 1 1 calc R . .
C26 C 0.3749(3) 0.3083(3) 0.5708(2) 0.0598(6) Uani 1 1 d . . .
H26 H 0.3443 0.2146 0.5521 0.072 Uiso 1 1 calc R . .
C27 C -0.2543(3) 0.1431(3) 0.4791(2) 0.0604(6) Uani 1 1 d . . .
C28 C -0.3392(3) 0.2017(4) 0.5068(3) 0.0824(9) Uani 1 1 d . . .
H28A H -0.4033 0.1918 0.4459 0.124 Uiso 1 1 calc R . .
H28B H -0.2760 0.2986 0.5476 0.124 Uiso 1 1 calc R . .
H28C H -0.3928 0.1524 0.5447 0.124 Uiso 1 1 calc R . .
C31 C 0.0632(2) 0.3666(2) 0.18987(16) 0.0403(5) Uani 1 1 d . . .
C32 C 0.0991(3) 0.4992(2) 0.24082(19) 0.0527(6) Uani 1 1 d . . .
H32 H 0.0907 0.5192 0.3045 0.063 Uiso 1 1 calc R . .
C33 C 0.1472(3) 0.6025(3) 0.1987(2) 0.0642(7) Uani 1 1 d . . .
H33 H 0.1700 0.6911 0.2336 0.077 Uiso 1 1 calc R . .
C34 C 0.1615(3) 0.5745(3) 0.1051(2) 0.0656(7) Uani 1 1 d . . .
H34 H 0.1948 0.6441 0.0768 0.079 Uiso 1 1 calc R . .
C35 C 0.1265(3) 0.4441(3) 0.0541(2) 0.0707(8) Uani 1 1 d . . .
H35 H 0.1359 0.4253 -0.0093 0.085 Uiso 1 1 calc R . .
C36 C 0.0773(3) 0.3393(3) 0.09512(19) 0.0576(6) Uani 1 1 d . . .
H36 H 0.0537 0.2508 0.0594 0.069 Uiso 1 1 calc R . .
C37 C -0.2840(3) 0.3321(3) 0.1547(2) 0.0572(6) Uani 1 1 d . . .
C38 C -0.3073(5) 0.4498(4) 0.1765(3) 0.0922(11) Uani 1 1 d . . .
H38A H -0.2563 0.5152 0.1460 0.138 Uiso 1 1 calc R . .
H38B H -0.2733 0.4955 0.2488 0.138 Uiso 1 1 calc R . .
H38C H -0.4071 0.4140 0.1485 0.138 Uiso 1 1 calc R . .

loop_
_atom_site_aniso_label
_atom_site_aniso_U_11
_atom_site_aniso_U_22
_atom_site_aniso_U_33
_atom_site_aniso_U_23
_atom_site_aniso_U_13
_atom_site_aniso_U_12
P1 0.0441(3) 0.0351(3) 0.0386(3) 0.0099(2) 0.0125(2) 0.0240(2)
P2 0.0460(3) 0.0373(3) 0.0328(3) 0.0125(2) 0.0118(2) 0.0253(2)
P3 0.0433(3) 0.0378(3) 0.0337(3) 0.0126(2) 0.0102(2) 0.0251(2)
N1 0.0587(11) 0.0469(10) 0.0355(9) 0.0102(8) 0.0107(8) 0.0349(9)
N2 0.0608(11) 0.0439(10) 0.0396(9) 0.0161(8) 0.0157(8) 0.0361(9)
N3 0.0596(11) 0.0415(9) 0.0357(9) 0.0115(7) 0.0120(8) 0.0339(9)
S1 0.0511(3) 0.0564(4) 0.0560(4) 0.0152(3) 0.0217(3) 0.0253(3)
S2 0.0625(4) 0.0539(4) 0.0605(4) 0.0074(3) 0.0258(3) 0.0308(3)
S3 0.0557(3) 0.0560(4) 0.0499(3) 0.0205(3) 0.0212(3) 0.0367(3)
O1 0.0794(15) 0.154(2) 0.0557(13) 0.0252(14) 0.0142(11) 0.0582(16)
O2 0.0718(13) 0.0702(13) 0.1006(17) -0.0041(12) 0.0017(12) 0.0407(11)
O3 0.1203(18) 0.0998(15) 0.0522(11) 0.0301(11) 0.0272(11) 0.0800(15)
C1 0.0471(12) 0.0409(12) 0.0596(14) 0.0117(10) 0.0198(11) 0.0244(10)
C2 0.0561(13) 0.0473(12) 0.0493(12) 0.0195(10) 0.0231(11) 0.0309(11)
C3 0.0454(12) 0.0428(12) 0.0543(13) 0.0176(10) 0.0139(10) 0.0254(10)
C11 0.0417(11) 0.0329(10) 0.0467(12) 0.0053(9) 0.0127(9) 0.0180(9)
C12 0.0695(17) 0.0724(17) 0.0534(14) 0.0188(13) 0.0263(13) 0.0432(15)
C13 0.082(2) 0.088(2) 0.0700(18) 0.0209(16) 0.0438(17) 0.0450(18)
C14 0.0536(16) 0.0646(17) 0.091(2) 0.0035(16) 0.0326(15) 0.0279(14)
C15 0.0502(15) 0.0609(16) 0.096(2) 0.0166(15) 0.0207(14) 0.0347(13)
C16 0.0507(13) 0.0533(14) 0.0680(16) 0.0209(12) 0.0193(12) 0.0311(12)
C17 0.0580(16) 0.084(2) 0.0678(18) 0.0348(15) 0.0155(14) 0.0404(15)
C18 0.0610(19) 0.161(4) 0.105(3) 0.064(3) 0.0269(19) 0.063(2)
C21 0.0477(12) 0.0452(12) 0.0343(10) 0.0172(9) 0.0164(9) 0.0248(10)
C22 0.0646(16) 0.0466(13) 0.0615(15) 0.0127(12) 0.0023(13) 0.0276(12)
C23 0.0696(19) 0.0484(15) 0.077(2) 0.0068(14) 0.0012(15) 0.0158(14)
C24 0.0462(14) 0.0760(19) 0.0575(16) 0.0122(14) 0.0086(12) 0.0170(14)
C25 0.0522(15) 0.098(2) 0.0662(17) 0.0303(16) 0.0130(13) 0.0438(16)
C26 0.0572(15) 0.0621(15) 0.0617(15) 0.0224(13) 0.0135(12) 0.0358(13)
C27 0.0642(16) 0.0606(16) 0.0619(15) 0.0227(13) 0.0193(13) 0.0379(13)
C28 0.0733(19) 0.089(2) 0.094(2) 0.0233(18) 0.0262(17) 0.0543(18)
C31 0.0388(11) 0.0442(11) 0.0401(11) 0.0171(9) 0.0108(9) 0.0241(9)
C32 0.0592(14) 0.0437(12) 0.0509(13) 0.0166(10) 0.0198(11) 0.0243(11)
C33 0.0626(16) 0.0449(14) 0.0804(19) 0.0279(13) 0.0254(14) 0.0231(12)
C34 0.0581(15) 0.0706(18) 0.0802(19) 0.0490(16) 0.0301(14) 0.0324(14)
C35 0.087(2) 0.089(2) 0.0604(16) 0.0434(16) 0.0425(15) 0.0516(18)
C36 0.0726(17) 0.0630(15) 0.0509(13) 0.0251(12) 0.0284(12) 0.0416(14)
C37 0.0653(16) 0.0634(15) 0.0595(16) 0.0305(13) 0.0242(13) 0.0421(13)
C38 0.144(3) 0.095(2) 0.092(2) 0.048(2) 0.049(2) 0.094(3)

loop_
_atom_type_symbol
_atom_type_description
_atom_type_scat_dispersion_real
_atom_type_scat_dispersion_imag
_atom_type_scat_source
C C 0.0033 0.0016 'International Tables Vol C Tables 4.2.6.8 and 6.1.1.4'
H H 0.0000 0.0000 'International Tables Vol C Tables 4.2.6.8 and 6.1.1.4'
N N 0.0061 0.0033 'International Tables Vol C Tables 4.2.6.8 and 6.1.1.4'
O O 0.0106 0.0060 'International Tables Vol C Tables 4.2.6.8 and 6.1.1.4'
P P 0.1023 0.0942 'International Tables Vol C Tables 4.2.6.8 and 6.1.1.4'
S S 0.1246 0.1234 'International Tables Vol C Tables 4.2.6.8 and 6.1.1.4'

loop_
_geom_angle_atom_site_label_1
_geom_angle_atom_site_label_2
_geom_angle_atom_site_label_3
_geom_angle
_geom_angle_site_symmetry_1
_geom_angle_site_symmetry_3
_geom_angle_publ_flag
N1 P1 N2 118.22(9) . . y
N1 P1 C11 109.56(10) . . y
N2 P1 C11 110.53(10) . . y
N1 P1 C1 108.79(11) . . y
N2 P1 C1 107.65(11) . . y
C11 P1 C1 100.61(10) . . y
N3 P2 N2 117.81(9) . . y
N3 P2 C21 108.69(10) . . y
N2 P2 C21 108.77(10) . . y
N3 P2 C2 109.69(10) . . y
N2 P2 C2 105.11(10) . . y
C21 P2 C2 106.15(10) . . y
N3 P3 N1 117.67(9) . . y
N3 P3 C31 108.68(10) . . y
N1 P3 C31 109.10(10) . . y
N3 P3 C3 108.25(11) . . y
N1 P3 C3 107.56(10) . . y
C31 P3 C3 104.84(10) . . y
P1 N1 P3 121.60(11) . . y
P1 N2 P2 121.58(11) . . y
P2 N3 P3 121.42(11) . . y
C17 S1 C1 100.96(13) . . ?
C27 S2 C2 100.89(12) . . ?
C37 S3 C3 100.22(12) . . ?
S1 C1 P1 110.92(12) . . ?
S2 C2 P2 116.52(12) . . ?
S3 C3 P3 112.88(12) . . ?
C12 C11 C16 119.1(2) . . ?
C12 C11 P1 120.95(18) . . ?
C16 C11 P1 119.80(18) . . ?
C11 C12 C13 120.3(3) . . ?
C14 C13 C12 120.0(3) . . ?
C15 C14 C13 120.6(3) . . ?
C14 C15 C16 119.7(3) . . ?
C11 C16 C15 120.3(3) . . ?
O1 C17 C18 124.9(3) . . ?
O1 C17 S1 123.0(2) . . ?
C18 C17 S1 112.1(2) . . ?
C22 C21 C26 118.7(2) . . ?
C22 C21 P2 120.68(18) . . ?
C26 C21 P2 120.59(18) . . ?
C21 C22 C23 120.5(3) . . ?
C24 C23 C22 120.4(3) . . ?
C23 C24 C25 120.1(3) . . ?
C24 C25 C26 120.3(3) . . ?
C25 C26 C21 120.0(3) . . ?
O2 C27 C28 122.8(3) . . ?
O2 C27 S2 123.3(2) . . ?
C28 C27 S2 113.9(2) . . ?
C32 C31 C36 118.5(2) . . ?
C32 C31 P3 120.74(17) . . ?
C36 C31 P3 120.68(18) . . ?
C33 C32 C31 121.0(2) . . ?
C34 C33 C32 119.9(3) . . ?
C35 C34 C33 119.6(2) . . ?
C34 C35 C36 121.1(3) . . ?
C35 C36 C31 119.8(2) . . ?
O3 C37 C38 123.3(3) . . ?
O3 C37 S3 123.3(2) . . ?
C38 C37 S3 113.4(2) . . ?

loop_
_geom_bond_atom_site_label_1
_geom_bond_atom_site_label_2
_geom_bond_distance
_geom_bond_site_symmetry_2
_geom_bond_publ_flag
P1 N1 1.5962(18) . y
P1 N2 1.5975(18) . y
P1 C11 1.799(2) . y
P1 C1 1.810(2) . y
P2 N3 1.5910(17) . y
P2 N2 1.6015(17) . y
P2 C21 1.800(2) . y
P2 C2 1.818(2) . y
P3 N3 1.5968(17) . y
P3 N1 1.5993(18) . y
P3 C31 1.797(2) . y
P3 C3 1.814(2) . y
S1 C17 1.769(3) . ?
S1 C1 1.793(2) . ?
S2 C27 1.761(3) . ?
S2 C2 1.796(2) . ?
S3 C37 1.766(3) . ?
S3 C3 1.799(2) . ?
O1 C17 1.198(4) . ?
O2 C27 1.212(3) . ?
O3 C37 1.201(3) . ?
C11 C12 1.384(3) . ?
C11 C16 1.386(3) . ?
C12 C13 1.385(4) . ?
C13 C14 1.372(5) . ?
C14 C15 1.370(4) . ?
C15 C16 1.390(4) . ?
C17 C18 1.496(4) . ?
C21 C22 1.379(3) . ?
C21 C26 1.389(3) . ?
C22 C23 1.384(4) . ?
C23 C24 1.357(4) . ?
C24 C25 1.370(4) . ?
C25 C26 1.383(4) . ?
C27 C28 1.495(4) . ?
C31 C32 1.381(3) . ?
C31 C36 1.389(3) . ?
C32 C33 1.378(3) . ?
C33 C34 1.375(4) . ?
C34 C35 1.362(4) . ?
C35 C36 1.382(4) . ?
C37 C38 1.500(4) . ?
